data_4023933
loop_
_publ_author_name
'Sandra Fanjul'
'Alison N. Hulme'

_publ_contact_author_address
; 
 School of Chemistry, 
 University of Edinburgh, 
     Joseph Black Building, 
 King's Buildings, 
 West Mains Road, 
 Edinburgh, 
 EH9 3JJ , UK. 
;
_publ_contact_author_email anna.collins@ed.ac.uk
_publ_contact_author_fax '+44 131 000000'
_publ_contact_author_name 'Anna Collins'
_publ_contact_author_phone '+44 131 650 4806'
_publ_section_title
;
 Anti and Syn Glycolate Aldol Reactions with a Readily
 Displaced Thiol Auxiliary
;
_journal_name_full 'Journal of Organic Chemistry'
_journal_page_first 9788
_journal_page_last 9791
_journal_paper_doi 10.1021/jo801720v
_journal_volume 73
_journal_year 2008
_chemical_absolute_configuration ad
_chemical_formula_moiety 'C35 H39 N1 O5 S2'
_chemical_formula_sum 'C35 H39 N O5 S2'
_chemical_formula_weight 617.83
_space_group_IT_number 19
_symmetry_cell_setting orthorhombic
_symmetry_space_group_name_Hall 'P 2ac 2ab'
_symmetry_space_group_name_H-M 'P 21 21 21'
_atom_sites_solution_hydrogens geom
_atom_sites_solution_primary direct
_audit_creation_date 07-04-11
_audit_creation_method CRYSTALS_ver_12.84
_cell_angle_alpha 90
_cell_angle_beta 90
_cell_angle_gamma 90
_cell_formula_units_Z 4
_cell_length_a 7.0937(3)
_cell_length_b 13.3879(6)
_cell_length_c 33.7824(16)
_cell_measurement_reflns_used 0
_cell_measurement_temperature 150
_cell_measurement_theta_max 31
_cell_measurement_theta_min 2
_cell_volume 3208.3(2)
_computing_cell_refinement 'SAINT (Siemens ,1995)'
_computing_data_collection 'SMART (Siemens, 1993)'
_computing_data_reduction 'SAINT (Siemens ,1995)'
_computing_molecular_graphics 'CAMERON (Watkin et al., 1996)'
_computing_publication_material 'CRYSTALS (Betteridge et al., 2003)'
_computing_structure_refinement 'CRYSTALS (Betteridge et al., 2003)'
_computing_structure_solution 'SIR92 (Altomare et al., 1994)'
_diffrn_ambient_temperature 150
_diffrn_measured_fraction_theta_full 0.996
_diffrn_measured_fraction_theta_max 0.979
_diffrn_measurement_device_type 'Bruker SMART'
_diffrn_measurement_method \w
_diffrn_radiation_monochromator graphite
_diffrn_radiation_type 'Mo K\a'
_diffrn_radiation_wavelength 0.71073
_diffrn_reflns_av_R_equivalents 0.0393
_diffrn_reflns_limit_h_max 9
_diffrn_reflns_limit_h_min -9
_diffrn_reflns_limit_k_max 19
_diffrn_reflns_limit_k_min -18
_diffrn_reflns_limit_l_max 43
_diffrn_reflns_limit_l_min -47
_diffrn_reflns_number 42448
_diffrn_reflns_reduction_process
;
 Scaled and merged with SORTAV
 R.H. Blessing, (1987) Cryst. Rev. 1, 3-58
 R.H. Blessing, (1989) J. Appl. Cryst. 22, 396-397
;
_diffrn_reflns_theta_full 28.980
_diffrn_reflns_theta_max 30.506
_diffrn_reflns_theta_min 1.636
_diffrn_standards_number 0
_exptl_absorpt_coefficient_mu 0.209
_exptl_absorpt_correction_T_max 0.95
_exptl_absorpt_correction_T_min 0.82
_exptl_absorpt_correction_type multi-scan
_exptl_absorpt_process_details 'SADABS (Siemens, 1996)'
_exptl_crystal_colour colourless
_exptl_crystal_density_diffrn 1.279
_exptl_crystal_description block
_exptl_crystal_F_000 1312
_exptl_crystal_size_max 0.55
_exptl_crystal_size_mid 0.35
_exptl_crystal_size_min 0.23
_refine_diff_density_max 0.44
_refine_diff_density_min -0.29
_refine_ls_abs_structure_details 'Flack (1983), 3828 Friedel-pairs'
_refine_ls_abs_structure_Flack 0.04(5)
_refine_ls_extinction_method None
_refine_ls_goodness_of_fit_ref 1.0405
_refine_ls_hydrogen_treatment constr
_refine_ls_matrix_type full
_refine_ls_number_parameters 389
_refine_ls_number_reflns 9221
_refine_ls_number_restraints 24
_refine_ls_R_factor_all 0.0565
_refine_ls_R_factor_gt 0.0434
_refine_ls_shift/su_max 0.001829
_refine_ls_structure_factor_coef Fsqd
_refine_ls_weighting_details
;
 Method= Modified Sheldrick 
 w=1/[\s^2^(F^2^) + ( 0.05P)^2^ + 0.64P] 
 ,where P=(max(Fo^2^,0) + 2Fc^2^)/3 
;
_refine_ls_weighting_scheme calc
_refine_ls_wR_factor_all 0.0999
_refine_ls_wR_factor_gt 0.0940
_refine_ls_wR_factor_ref 0.0999
_reflns_limit_h_max 9
_reflns_limit_h_min -9
_reflns_limit_k_max 19
_reflns_limit_k_min 0
_reflns_limit_l_max 47
_reflns_limit_l_min 0
_reflns_number_gt 7690
_reflns_number_total 9221
_reflns_threshold_expression I>2.0\s(I)
_oxford_diffrn_Wilson_B_factor 2.03
_oxford_diffrn_Wilson_scale 0.34
_oxford_refine_ls_scale 1.851(8)
_oxford_structure_analysis_title 'ah7002 in P2(1)2(1)2(1)'
_cod_data_source_file jo801720v_si_003.cif
_cod_data_source_block AH7002
_cod_depositor_comments
;
The following automatic conversions were performed:
'_symmetry_cell_setting' value 'Orthorhombic' changed to 'orthorhombic'
according to '/home/saulius/struct/CIF-dictionaries/cif_core.dic'
dictionary named 'cif_core.dic' version 2.4.1 from 2010-06-29.

Automatic conversion script
Id: cif_fix_enum 1527 2010-12-29 10:47:43Z saulius 
;
_cod_original_sg_symbol_H-M 'P 21 21 21 '
_cod_original_formula_sum 'C35 H39 N1 O5 S2'
_cod_database_code 4023933

loop_
_symmetry_equiv_pos_as_xyz
x,y,z
x+1/2,-y+1/2,-z
-x,y+1/2,-z+1/2
-x+1/2,-y,z+1/2

loop_
_atom_site_label
_atom_site_type_symbol
_atom_site_fract_x
_atom_site_fract_y
_atom_site_fract_z
_atom_site_U_iso_or_equiv
_atom_site_occupancy
_atom_site_adp_type
_atom_site_refinement_flags_posn
_atom_site_refinement_flags_adp
_atom_site_refinement_flags_occupancy
_atom_site_disorder_assembly
_atom_site_disorder_group
_atom_site_attached_hydrogens
S1 S 0.42559(7) 0.46484(3) 0.585952(14) 0.0283 1.0000 Uani . . . . . .
C2 C 0.3599(3) 0.35486(13) 0.55935(5) 0.0256 1.0000 Uani . . . . . .
O3 O 0.2000(2) 0.32764(10) 0.55456(4) 0.0326 1.0000 Uani . . . . . .
C4 C 0.5337(3) 0.29862(13) 0.54438(6) 0.0301 1.0000 Uani . . . . . .
C5 C 0.6224(3) 0.23422(14) 0.57726(6) 0.0321 1.0000 Uani . . . . . .
O6 O 0.7958(2) 0.19423(12) 0.56357(5) 0.0465 1.0000 Uani . . . . . .
C7 C 0.4976(3) 0.14861(13) 0.59007(6) 0.0308 1.0000 Uani . . . . . .
C8 C 0.5138(3) 0.05565(14) 0.57224(6) 0.0355 1.0000 Uani . . . . . .
C9 C 0.4020(3) -0.02354(15) 0.58480(7) 0.0420 1.0000 Uani . . . . . .
C10 C 0.2729(4) -0.01042(16) 0.61452(8) 0.0479 1.0000 Uani . . . . . .
C11 C 0.2547(4) 0.08253(17) 0.63225(8) 0.0513 1.0000 Uani . . . . . .
C12 C 0.3670(3) 0.16121(16) 0.62020(7) 0.0434 1.0000 Uani . . . . . .
O13 O 0.6748(2) 0.36807(10) 0.53303(4) 0.0371 1.0000 Uani . . . . . .
C14 C 0.6379(4) 0.41238(17) 0.49520(7) 0.0471 1.0000 Uani . . . . . .
C15 C 0.1983(2) 0.49501(12) 0.60865(5) 0.0222 1.0000 Uani . . . . . .
C16 C 0.1500(3) 0.42052(13) 0.64037(5) 0.0266 1.0000 Uani . . . . . .
C17 C -0.0062(3) 0.35880(14) 0.63572(7) 0.0380 1.0000 Uani . U . . . .
C18 C -0.0508(4) 0.28856(17) 0.66433(8) 0.0531 1.0000 Uani . U . . . .
C19 C 0.0567(4) 0.28090(17) 0.69768(8) 0.0567 1.0000 Uani . U . . . .
C20 C 0.2107(4) 0.34199(17) 0.70291(7) 0.0468 1.0000 Uani . U . . . .
C21 C 0.2600(4) 0.41219(15) 0.67405(6) 0.0416 1.0000 Uani . U . . . .
C22 C 0.2044(2) 0.60413(12) 0.62415(5) 0.0214 1.0000 Uani . . . . . .
C23 C 0.2746(3) 0.67948(13) 0.59356(6) 0.0272 1.0000 Uani . . . . . .
N24 N 0.0170(2) 0.62757(10) 0.64106(4) 0.0222 1.0000 Uani . . . . . .
C25 C -0.1551(3) 0.62008(14) 0.61648(6) 0.0285 1.0000 Uani . . . . . .
C26 C -0.1666(2) 0.69264(15) 0.58237(6) 0.0294 1.0000 Uani . . . . . .
C27 C -0.1975(3) 0.65826(18) 0.54441(6) 0.0407 1.0000 Uani . . . . . .
C28 C -0.2047(4) 0.7246(2) 0.51291(7) 0.0546 1.0000 Uani . U . . . .
C29 C -0.1802(4) 0.8257(2) 0.51892(7) 0.0495 1.0000 Uani . U . . . .
C30 C -0.1508(3) 0.86054(17) 0.55649(7) 0.0418 1.0000 Uani . . . . . .
C31 C -0.1466(3) 0.79445(15) 0.58814(6) 0.0359 1.0000 Uani . . . . . .
S32 S 0.01476(6) 0.70202(3) 0.679677(12) 0.0237 1.0000 Uani . . . . . .
O33 O -0.1790(2) 0.72501(10) 0.68746(4) 0.0337 1.0000 Uani . . . . . .
O34 O 0.1397(2) 0.78463(9) 0.67314(4) 0.0311 1.0000 Uani . . . . . .
C35 C 0.1030(3) 0.62972(12) 0.71977(5) 0.0229 1.0000 Uani . . . . . .
C36 C -0.0147(3) 0.55388(13) 0.73535(5) 0.0262 1.0000 Uani . . . . . .
C37 C 0.0421(3) 0.50681(13) 0.76999(6) 0.0320 1.0000 Uani . . . . . .
C38 C 0.2095(3) 0.52970(15) 0.78887(6) 0.0349 1.0000 Uani . . . . . .
C39 C 0.3247(3) 0.60153(15) 0.77206(6) 0.0343 1.0000 Uani . . . . . .
C40 C 0.2759(3) 0.65359(14) 0.73762(5) 0.0274 1.0000 Uani . . . . . .
C41 C -0.1971(3) 0.51989(15) 0.71674(6) 0.0323 1.0000 Uani . . . . . .
C42 C 0.2643(4) 0.47822(18) 0.82698(7) 0.0541 1.0000 Uani . . . . . .
C43 C 0.4142(3) 0.73210(16) 0.72382(7) 0.0371 1.0000 Uani . . . . . .
H41 H 0.5000 0.2562 0.5217 0.0385 1.0000 Uiso R . . . . .
H51 H 0.6475 0.2778 0.6003 0.0419 1.0000 Uiso R . . . . .
H81 H 0.6057 0.0474 0.5515 0.0458 1.0000 Uiso R . . . . .
H91 H 0.4171 -0.0868 0.5724 0.0527 1.0000 Uiso R . . . . .
H101 H 0.1969 -0.0645 0.6226 0.0610 1.0000 Uiso R . . . . .
H111 H 0.1652 0.0926 0.6524 0.0647 1.0000 Uiso R . . . . .
H121 H 0.3555 0.2247 0.6323 0.0536 1.0000 Uiso R . . . . .
H141 H 0.7402 0.4578 0.4900 0.0718 1.0000 Uiso R . . . . .
H142 H 0.6360 0.3612 0.4750 0.0708 1.0000 Uiso R . . . . .
H143 H 0.5158 0.4481 0.4966 0.0724 1.0000 Uiso R . . . . .
H151 H 0.1039 0.4915 0.5878 0.0285 1.0000 Uiso R . . . . .
H171 H -0.0806 0.3640 0.6117 0.0502 1.0000 Uiso R . . . . .
H181 H -0.1570 0.2452 0.6611 0.0678 1.0000 Uiso R . . . . .
H191 H 0.0263 0.2335 0.7175 0.0747 1.0000 Uiso R . . . . .
H201 H 0.2837 0.3363 0.7250 0.0683 1.0000 Uiso R . . . . .
H211 H 0.3692 0.4511 0.6770 0.0478 1.0000 Uiso R . . . . .
H221 H 0.2966 0.6046 0.6459 0.0275 1.0000 Uiso R . . . . .
H231 H 0.2573 0.7452 0.6041 0.0425 1.0000 Uiso R . . . . .
H232 H 0.2041 0.6732 0.5692 0.0431 1.0000 Uiso R . . . . .
H233 H 0.4089 0.6688 0.5888 0.0421 1.0000 Uiso R . . . . .
H251 H -0.1573 0.5524 0.6056 0.0363 1.0000 Uiso R . . . . .
H252 H -0.2651 0.6300 0.6341 0.0361 1.0000 Uiso R . . . . .
H271 H -0.2134 0.5887 0.5398 0.0517 1.0000 Uiso R . . . . .
H281 H -0.2291 0.7004 0.4878 0.0690 1.0000 Uiso R . . . . .
H291 H -0.1821 0.8700 0.4973 0.0610 1.0000 Uiso R . . . . .
H301 H -0.1347 0.9284 0.5609 0.0532 1.0000 Uiso R . . . . .
H311 H -0.1278 0.8198 0.6139 0.0448 1.0000 Uiso R . . . . .
H371 H -0.0371 0.4575 0.7807 0.0414 1.0000 Uiso R . . . . .
H391 H 0.4430 0.6154 0.7843 0.0441 1.0000 Uiso R . . . . .
H411 H -0.2447 0.4610 0.7299 0.0533 1.0000 Uiso R . . . . .
H412 H -0.1797 0.5064 0.6891 0.0521 1.0000 Uiso R . . . . .
H413 H -0.2874 0.5722 0.7197 0.0537 1.0000 Uiso R . . . . .
H421 H 0.3919 0.4935 0.8320 0.0852 1.0000 Uiso R . . . . .
H422 H 0.2571 0.4088 0.8230 0.0850 1.0000 Uiso R . . . . .
H423 H 0.1892 0.4988 0.8489 0.0864 1.0000 Uiso R . . . . .
H431 H 0.5353 0.7226 0.7368 0.0592 1.0000 Uiso R . . . . .
H432 H 0.4344 0.7265 0.6957 0.0594 1.0000 Uiso R . . . . .
H433 H 0.3675 0.7995 0.7289 0.0582 1.0000 Uiso R . . . . .
H42 H 0.8632 0.2440 0.5592 0.0726 1.0000 Uiso R . . . . .

loop_
_atom_site_aniso_label
_atom_site_aniso_U_11
_atom_site_aniso_U_22
_atom_site_aniso_U_33
_atom_site_aniso_U_23
_atom_site_aniso_U_13
_atom_site_aniso_U_12
S1 0.0273(2) 0.0235(2) 0.0341(2) -0.00897(18) 0.00867(18) -0.00471(18)
C2 0.0353(10) 0.0198(8) 0.0218(8) -0.0004(6) 0.0035(7) -0.0034(7)
O3 0.0345(7) 0.0279(7) 0.0355(7) -0.0065(6) -0.0020(6) -0.0028(6)
C4 0.0358(11) 0.0228(8) 0.0317(9) -0.0054(7) 0.0077(7) -0.0028(8)
C5 0.0292(10) 0.0267(9) 0.0403(11) -0.0049(8) 0.0018(8) 0.0025(7)
O6 0.0357(8) 0.0373(8) 0.0664(11) -0.0062(8) 0.0075(7) 0.0053(7)
C7 0.0333(9) 0.0226(8) 0.0365(10) 0.0018(7) -0.0048(9) 0.0037(8)
C8 0.0422(11) 0.0283(9) 0.0359(10) -0.0004(8) -0.0059(9) 0.0051(9)
C9 0.0556(13) 0.0234(9) 0.0471(12) -0.0013(9) -0.0138(11) 0.0019(9)
C10 0.0498(14) 0.0287(10) 0.0652(16) 0.0117(10) -0.0058(12) -0.0055(10)
C11 0.0544(16) 0.0339(11) 0.0656(17) 0.0092(11) 0.0180(13) 0.0006(11)
C12 0.0504(14) 0.0239(9) 0.0560(14) 0.0033(9) 0.0129(11) 0.0064(9)
O13 0.0407(8) 0.0294(7) 0.0413(8) -0.0051(6) 0.0140(6) -0.0058(6)
C14 0.0690(17) 0.0352(11) 0.0372(12) -0.0028(9) 0.0219(11) -0.0095(11)
C15 0.0230(8) 0.0206(7) 0.0231(9) -0.0010(6) 0.0028(6) -0.0035(6)
C16 0.0364(10) 0.0187(8) 0.0247(9) 0.0015(7) 0.0085(7) 0.0027(7)
C17 0.0416(11) 0.0273(9) 0.0451(11) 0.0048(8) 0.0133(10) -0.0041(9)
C18 0.0610(15) 0.0322(11) 0.0661(16) 0.0134(11) 0.0256(12) -0.0028(11)
C19 0.0888(19) 0.0326(11) 0.0487(13) 0.0142(10) 0.0312(13) 0.0122(12)
C20 0.0743(12) 0.0371(9) 0.0290(8) 0.0020(7) 0.0011(8) 0.0207(9)
C21 0.0675(12) 0.0316(8) 0.0257(8) 0.0005(7) 0.0005(8) 0.0184(8)
C22 0.0216(8) 0.0209(8) 0.0217(8) -0.0004(6) 0.0018(6) -0.0024(7)
C23 0.0287(9) 0.0229(8) 0.0300(9) 0.0024(7) 0.0090(7) -0.0008(7)
N24 0.0214(7) 0.0241(7) 0.0210(7) 0.0003(5) 0.0023(6) 0.0002(6)
C25 0.0221(9) 0.0299(9) 0.0336(10) -0.0015(8) -0.0016(7) -0.0027(7)
C26 0.0205(8) 0.0388(10) 0.0289(9) -0.0020(8) -0.0028(7) 0.0035(8)
C27 0.0418(12) 0.0475(12) 0.0327(11) -0.0055(9) -0.0053(9) -0.0079(10)
C28 0.0638(15) 0.0724(17) 0.0277(11) -0.0004(11) -0.0132(10) -0.0105(14)
C29 0.0573(14) 0.0580(14) 0.0332(11) 0.0093(10) -0.0089(10) 0.0000(12)
C30 0.0488(13) 0.0364(11) 0.0403(12) 0.0055(9) -0.0049(10) 0.0114(10)
C31 0.0475(12) 0.0356(10) 0.0246(9) -0.0015(8) -0.0022(8) 0.0128(9)
S32 0.0277(2) 0.02024(18) 0.02300(19) 0.00032(15) 0.00514(16) 0.00226(17)
O33 0.0324(7) 0.0343(7) 0.0343(7) 0.0013(6) 0.0062(6) 0.0099(6)
O34 0.0430(8) 0.0219(6) 0.0285(7) -0.0008(5) 0.0032(6) -0.0032(5)
C35 0.0283(9) 0.0213(7) 0.0191(8) -0.0015(6) 0.0050(6) 0.0007(7)
C36 0.0313(9) 0.0231(8) 0.0244(8) -0.0035(6) 0.0062(7) 0.0005(7)
C37 0.0477(12) 0.0232(8) 0.0251(9) -0.0008(7) 0.0064(8) -0.0037(8)
C38 0.0530(12) 0.0251(9) 0.0267(10) -0.0012(8) -0.0038(9) 0.0034(9)
C39 0.0404(11) 0.0294(9) 0.0332(10) -0.0059(8) -0.0062(8) 0.0020(8)
C40 0.0303(9) 0.0244(8) 0.0276(9) -0.0054(7) 0.0042(7) 0.0014(7)
C41 0.0309(10) 0.0307(10) 0.0354(10) 0.0023(8) 0.0038(8) -0.0066(8)
C42 0.0848(19) 0.0407(12) 0.0367(13) 0.0098(10) -0.0179(12) -0.0052(13)
C43 0.0289(10) 0.0383(11) 0.0442(12) -0.0001(9) 0.0011(9) -0.0071(9)

loop_
_atom_type_symbol
_atom_type_scat_dispersion_real
_atom_type_scat_dispersion_imag
_atom_type_scat_Cromer_Mann_a1
_atom_type_scat_Cromer_Mann_b1
_atom_type_scat_Cromer_Mann_a2
_atom_type_scat_Cromer_Mann_b2
_atom_type_scat_Cromer_Mann_a3
_atom_type_scat_Cromer_Mann_b3
_atom_type_scat_Cromer_Mann_a4
_atom_type_scat_Cromer_Mann_b4
_atom_type_scat_Cromer_Mann_c
_atom_type_scat_source
C 0.0033 0.0016 2.3100 20.8439 1.0200 10.2075 1.5886 0.5687 0.8650 51.6512 0.2156 'International Tables Vol C 4.2.6.8 and 6.1.1.4'
H 0.0000 0.0000 0.4930 10.5109 0.3229 26.1257 0.1402 3.1424 0.0408 57.7998 0.0030 'International Tables Vol C 4.2.6.8 and 6.1.1.4'
N 0.0061 0.0033 12.2126 0.0057 3.1322 9.8933 2.0125 28.9975 1.1663 0.5826 -11.5290 'International Tables Vol C 4.2.6.8 and 6.1.1.4'
O 0.0106 0.0060 3.0485 13.2771 2.2868 5.7011 1.5463 0.3239 0.8670 32.9089 0.2508 'International Tables Vol C 4.2.6.8 and 6.1.1.4'
S 0.1246 0.1234 6.9053 1.4679 5.2034 22.2151 1.4379 0.2536 1.5863 56.1720 0.8669 'International Tables Vol C 4.2.6.8 and 6.1.1.4'

loop_
_geom_angle_atom_site_label_1
_geom_angle_site_symmetry_1
_geom_angle_atom_site_label_2
_geom_angle_site_symmetry_2
_geom_angle_atom_site_label_3
_geom_angle_site_symmetry_3
_geom_angle
_geom_angle_publ_flag
C2 . S1 . C15 . 99.37(8) yes
S1 . C2 . O3 . 124.31(14) yes
S1 . C2 . C4 . 111.18(13) yes
O3 . C2 . C4 . 124.49(16) yes
C2 . C4 . C5 . 111.48(15) yes
C2 . C4 . O13 . 109.58(14) yes
C5 . C4 . O13 . 105.87(16) yes
C2 . C4 . H41 . 110.2 no
C5 . C4 . H41 . 109.8 no
O13 . C4 . H41 . 109.8 no
C4 . C5 . O6 . 109.28(16) yes
C4 . C5 . C7 . 113.05(16) yes
O6 . C5 . C7 . 108.35(15) yes
C4 . C5 . H51 . 108.1 no
O6 . C5 . H51 . 108.9 no
C7 . C5 . H51 . 109.1 no
C5 . O6 . H42 . 104.7 no
C5 . C7 . C8 . 120.50(19) yes
C5 . C7 . C12 . 120.61(17) yes
C8 . C7 . C12 . 118.88(19) yes
C7 . C8 . C9 . 120.3(2) yes
C7 . C8 . H81 . 118.4 no
C9 . C8 . H81 . 121.3 no
C8 . C9 . C10 . 120.5(2) yes
C8 . C9 . H91 . 118.7 no
C10 . C9 . H91 . 120.8 no
C9 . C10 . C11 . 119.6(2) yes
C9 . C10 . H101 . 119.7 no
C11 . C10 . H101 . 120.7 no
C10 . C11 . C12 . 120.2(2) yes
C10 . C11 . H111 . 120.3 no
C12 . C11 . H111 . 119.5 no
C7 . C12 . C11 . 120.6(2) yes
C7 . C12 . H121 . 118.9 no
C11 . C12 . H121 . 120.5 no
C4 . O13 . C14 . 112.56(17) yes
O13 . C14 . H141 . 106.6 no
O13 . C14 . H142 . 109.8 no
H141 . C14 . H142 . 109.3 no
O13 . C14 . H143 . 108.4 no
H141 . C14 . H143 . 111.3 no
H142 . C14 . H143 . 111.4 no
S1 . C15 . C16 . 110.68(12) yes
S1 . C15 . C22 . 108.93(11) yes
C16 . C15 . C22 . 112.96(14) yes
S1 . C15 . H151 . 107.0 no
C16 . C15 . H151 . 109.1 no
C22 . C15 . H151 . 108.0 no
C15 . C16 . C17 . 119.68(18) yes
C15 . C16 . C21 . 120.72(18) yes
C17 . C16 . C21 . 119.60(19) yes
C16 . C17 . C18 . 120.4(2) yes
C16 . C17 . H171 . 118.9 no
C18 . C17 . H171 . 120.6 no
C17 . C18 . C19 . 120.0(2) yes
C17 . C18 . H181 . 120.8 no
C19 . C18 . H181 . 119.3 no
C18 . C19 . C20 . 120.3(2) yes
C18 . C19 . H191 . 120.5 no
C20 . C19 . H191 . 119.2 no
C19 . C20 . C21 . 120.6(2) yes
C19 . C20 . H201 . 120.4 no
C21 . C20 . H201 . 119.0 no
C20 . C21 . C16 . 119.1(2) yes
C20 . C21 . H211 . 120.3 no
C16 . C21 . H211 . 120.6 no
C15 . C22 . C23 . 113.72(14) yes
C15 . C22 . N24 . 107.73(13) yes
C23 . C22 . N24 . 114.44(14) yes
C15 . C22 . H221 . 106.1 no
C23 . C22 . H221 . 106.5 no
N24 . C22 . H221 . 107.9 no
C22 . C23 . H231 . 108.2 no
C22 . C23 . H232 . 110.4 no
H231 . C23 . H232 . 109.3 no
C22 . C23 . H233 . 109.5 no
H231 . C23 . H233 . 108.7 no
H232 . C23 . H233 . 110.6 no
C22 . N24 . C25 . 120.66(14) yes
C22 . N24 . S32 . 116.36(11) yes
C25 . N24 . S32 . 118.61(12) yes
N24 . C25 . C26 . 115.43(15) yes
N24 . C25 . H251 . 106.7 no
C26 . C25 . H251 . 108.0 no
N24 . C25 . H252 . 107.7 no
C26 . C25 . H252 . 109.2 no
H251 . C25 . H252 . 109.7 no
C25 . C26 . C27 . 120.22(18) yes
C25 . C26 . C31 . 121.39(17) yes
C27 . C26 . C31 . 118.39(19) yes
C26 . C27 . C28 . 120.4(2) yes
C26 . C27 . H271 . 119.8 no
C28 . C27 . H271 . 119.8 no
C27 . C28 . C29 . 120.7(2) yes
C27 . C28 . H281 . 119.2 no
C29 . C28 . H281 . 120.1 no
C28 . C29 . C30 . 119.4(2) yes
C28 . C29 . H291 . 120.2 no
C30 . C29 . H291 . 120.5 no
C29 . C30 . C31 . 120.0(2) yes
C29 . C30 . H301 . 120.1 no
C31 . C30 . H301 . 119.8 no
C30 . C31 . C26 . 121.14(19) yes
C30 . C31 . H311 . 119.0 no
C26 . C31 . H311 . 119.9 no
N24 . S32 . O33 . 106.60(8) yes
N24 . S32 . O34 . 109.85(7) yes
O33 . S32 . O34 . 117.09(8) yes
N24 . S32 . C35 . 105.74(7) yes
O33 . S32 . C35 . 108.34(8) yes
O34 . S32 . C35 . 108.63(8) yes
S32 . C35 . C36 . 117.77(14) yes
S32 . C35 . C40 . 120.71(14) yes
C36 . C35 . C40 . 121.25(16) yes
C35 . C36 . C37 . 117.87(17) yes
C35 . C36 . C41 . 124.55(16) yes
C37 . C36 . C41 . 117.59(16) yes
C36 . C37 . C38 . 122.51(18) yes
C36 . C37 . H371 . 118.0 no
C38 . C37 . H371 . 119.5 no
C37 . C38 . C39 . 118.16(18) yes
C37 . C38 . C42 . 120.9(2) yes
C39 . C38 . C42 . 121.0(2) yes
C38 . C39 . C40 . 122.77(19) yes
C38 . C39 . H391 . 118.4 no
C40 . C39 . H391 . 118.8 no
C35 . C40 . C39 . 117.36(17) yes
C35 . C40 . C43 . 126.37(18) yes
C39 . C40 . C43 . 116.25(18) yes
C36 . C41 . H411 . 110.7 no
C36 . C41 . H412 . 110.6 no
H411 . C41 . H412 . 109.8 no
C36 . C41 . H413 . 108.1 no
H411 . C41 . H413 . 108.5 no
H412 . C41 . H413 . 109.0 no
C38 . C42 . H421 . 107.5 no
C38 . C42 . H422 . 108.4 no
H421 . C42 . H422 . 107.0 no
C38 . C42 . H423 . 112.8 no
H421 . C42 . H423 . 109.5 no
H422 . C42 . H423 . 111.4 no
C40 . C43 . H431 . 110.0 no
C40 . C43 . H432 . 110.3 no
H431 . C43 . H432 . 107.7 no
C40 . C43 . H433 . 111.6 no
H431 . C43 . H433 . 110.0 no
H432 . C43 . H433 . 107.1 no

loop_
_geom_bond_atom_site_label_1
_geom_bond_site_symmetry_1
_geom_bond_atom_site_label_2
_geom_bond_site_symmetry_2
_geom_bond_distance
_geom_bond_publ_flag
S1 . C2 . 1.7869(18) yes
S1 . C15 . 1.8303(18) yes
C2 . O3 . 1.202(2) yes
C2 . C4 . 1.531(3) yes
C4 . C5 . 1.540(3) yes
C4 . O13 . 1.419(2) yes
C4 . H41 . 0.984 no
C5 . O6 . 1.419(2) yes
C5 . C7 . 1.512(3) yes
C5 . H51 . 0.990 no
O6 . H42 . 0.833 no
C7 . C8 . 1.387(3) yes
C7 . C12 . 1.387(3) yes
C8 . C9 . 1.390(3) yes
C8 . H81 . 0.965 no
C9 . C10 . 1.371(4) yes
C9 . H91 . 0.952 no
C10 . C11 . 1.387(3) yes
C10 . H101 . 0.943 no
C11 . C12 . 1.382(3) yes
C11 . H111 . 0.942 no
C12 . H121 . 0.946 no
O13 . C14 . 1.433(3) yes
C14 . H141 . 0.963 no
C14 . H142 . 0.968 no
C14 . H143 . 0.991 no
C15 . C16 . 1.503(2) yes
C15 . C22 . 1.553(2) yes
C15 . H151 . 0.974 no
C16 . C17 . 1.391(3) yes
C16 . C21 . 1.384(3) yes
C17 . C18 . 1.385(3) yes
C17 . H171 . 0.972 no
C18 . C19 . 1.365(4) yes
C18 . H181 . 0.958 no
C19 . C20 . 1.376(4) yes
C19 . H191 . 0.948 no
C20 . C21 . 1.399(3) yes
C20 . H201 . 0.912 no
C21 . H211 . 0.939 no
C22 . C23 . 1.528(2) yes
C22 . N24 . 1.480(2) yes
C22 . H221 . 0.983 no
C23 . H231 . 0.958 no
C23 . H232 . 0.965 no
C23 . H233 . 0.977 no
N24 . C25 . 1.480(2) yes
N24 . S32 . 1.6418(14) yes
C25 . C26 . 1.509(3) yes
C25 . H251 . 0.977 no
C25 . H252 . 0.990 no
C26 . C27 . 1.380(3) yes
C26 . C31 . 1.384(3) yes
C27 . C28 . 1.387(3) yes
C27 . H271 . 0.951 no
C28 . C29 . 1.380(4) yes
C28 . H281 . 0.924 no
C29 . C30 . 1.368(3) yes
C29 . H291 . 0.940 no
C30 . C31 . 1.388(3) yes
C30 . H301 . 0.928 no
C31 . H311 . 0.945 no
S32 . O33 . 1.4325(14) yes
S32 . O34 . 1.4346(14) yes
S32 . C35 . 1.7783(18) yes
C35 . C36 . 1.416(2) yes
C35 . C40 . 1.404(3) yes
C36 . C37 . 1.389(3) yes
C36 . C41 . 1.509(3) yes
C37 . C38 . 1.382(3) yes
C37 . H371 . 0.939 no
C38 . C39 . 1.384(3) yes
C38 . C42 . 1.511(3) yes
C39 . C40 . 1.400(3) yes
C39 . H391 . 0.955 no
C40 . C43 . 1.511(3) yes
C41 . H411 . 0.966 no
C41 . H412 . 0.958 no
C41 . H413 . 0.954 no
C42 . H421 . 0.943 no
C42 . H422 . 0.941 no
C42 . H423 . 0.953 no
C43 . H431 . 0.974 no
C43 . H432 . 0.964 no
C43 . H433 . 0.976 no

loop_
_cod_related_entry_id
_cod_related_entry_database
_cod_related_entry_code
1 ChemSpider 30658814
